data_4303482
loop_
_publ_author_name
'Miguel A. Galindo'
'David Amantia'
'Alberto Martinez Martinez'
'William Clegg'
'Ross W. Harrington'
'Virtudes Moreno Martinez'
'Andrew Houlton'

_publ_section_title
;
Probing Metal-Ion Purine Interactions at DNA Minor-Groove Sites
;
_journal_name_full 'Inorganic Chemistry'
_journal_page_first 10295
_journal_page_last 10303
_journal_paper_doi 10.1021/ic9013448
_journal_volume 48
_journal_year 2009
_chemical_formula_moiety 'C8 H11 Cl N6'
_chemical_formula_sum 'C8 H11 Cl N6'
_chemical_formula_weight 226.68
_chemical_name_systematic
;
 ?
;
_space_group_IT_number 2
_symmetry_cell_setting triclinic
_symmetry_space_group_name_Hall '-P 1'
_symmetry_space_group_name_H-M 'P -1'
_atom_sites_solution_hydrogens geom
_atom_sites_solution_primary direct
_atom_sites_solution_secondary difmap
_audit_creation_method SHELXL-97
_cell_angle_alpha 98.88(3)
_cell_angle_beta 92.07(3)
_cell_angle_gamma 111.42(4)
_cell_formula_units_Z 4
_cell_length_a 7.534(4)
_cell_length_b 9.790(3)
_cell_length_c 15.234(5)
_cell_measurement_reflns_used 3838
_cell_measurement_temperature 120(2)
_cell_measurement_theta_max 28.85
_cell_measurement_theta_min 2.35
_cell_volume 1028.2(8)
_computing_cell_refinement 'Bruker SAINT'
_computing_data_collection 'Bruker SMART'
_computing_data_reduction 'Bruker SAINT'
_computing_molecular_graphics 'Bruker SHELXTL'
_computing_publication_material 'Bruker SHELXTL and local programs'
_computing_structure_refinement 'Bruker SHELXTL'
_computing_structure_solution 'Bruker SHELXTL'
_diffrn_ambient_temperature 120(2)
_diffrn_measured_fraction_theta_full 0.876
_diffrn_measured_fraction_theta_max 0.876
_diffrn_measurement_device_type 'Bruker SMART 1K CCD diffractometer'
_diffrn_measurement_method 'thin-slice \w scans'
_diffrn_radiation_monochromator 'silicon 111'
_diffrn_radiation_source 'Daresbury SRS station 9.8'
_diffrn_radiation_type synchrotron
_diffrn_radiation_wavelength 0.6928
_diffrn_reflns_av_R_equivalents 0.0346
_diffrn_reflns_av_sigmaI/netI 0.0583
_diffrn_reflns_limit_h_max 10
_diffrn_reflns_limit_h_min -10
_diffrn_reflns_limit_k_max 13
_diffrn_reflns_limit_k_min -13
_diffrn_reflns_limit_l_max 20
_diffrn_reflns_limit_l_min -20
_diffrn_reflns_number 9776
_diffrn_reflns_theta_full 29.10
_diffrn_reflns_theta_max 29.10
_diffrn_reflns_theta_min 2.21
_diffrn_standards_decay_% 10
_diffrn_standards_number 0
_exptl_absorpt_coefficient_mu 0.348
_exptl_absorpt_correction_type none
_exptl_crystal_colour colourless
_exptl_crystal_density_diffrn 1.464
_exptl_crystal_density_method 'not measured'
_exptl_crystal_description block
_exptl_crystal_F_000 472
_exptl_crystal_size_max 0.10
_exptl_crystal_size_mid 0.04
_exptl_crystal_size_min 0.01
_refine_diff_density_max 0.374
_refine_diff_density_min -0.547
_refine_diff_density_rms 0.063
_refine_ls_extinction_method none
_refine_ls_goodness_of_fit_ref 1.017
_refine_ls_hydrogen_treatment mixed
_refine_ls_matrix_type full
_refine_ls_number_parameters 303
_refine_ls_number_reflns 5227
_refine_ls_number_restraints 0
_refine_ls_restrained_S_all 1.017
_refine_ls_R_factor_all 0.0704
_refine_ls_R_factor_gt 0.0455
_refine_ls_shift/su_max 0.001
_refine_ls_shift/su_mean 0.000
_refine_ls_structure_factor_coef Fsqd
_refine_ls_weighting_details 'calc w=1/[\s^2^(Fo^2^)+(0.0493P)^2^+0.4100P] where P=(Fo^2^+2Fc^2^)/3'
_refine_ls_weighting_scheme calc
_refine_ls_wR_factor_gt 0.1025
_refine_ls_wR_factor_ref 0.1128
_reflns_number_gt 3855
_reflns_number_total 5227
_reflns_threshold_expression I>2\s(I)
_cod_data_source_file ic9013448_si_001_1.cif
_cod_data_source_block wc116_compound_Cl-Et-DAP
_cod_original_cell_volume 1028.2(7)
_cod_database_code 4303482

loop_
_symmetry_equiv_pos_as_xyz
'x, y, z'
'-x, -y, -z'

loop_
_atom_site_label
_atom_site_type_symbol
_atom_site_fract_x
_atom_site_fract_y
_atom_site_fract_z
_atom_site_U_iso_or_equiv
_atom_site_adp_type
_atom_site_occupancy
_atom_site_symmetry_multiplicity
_atom_site_calc_flag
_atom_site_refinement_flags
_atom_site_disorder_assembly
_atom_site_disorder_group
Cl1A Cl 0.73531(8) -0.44229(5) -0.06159(3) 0.02759(13) Uani 1 1 d . . .
N1A N 0.7335(2) 0.30857(16) 0.17687(10) 0.0157(3) Uani 1 1 d . . .
N2A N 0.4966(2) 0.1794(2) 0.06281(12) 0.0251(4) Uani 1 1 d . . .
H2AA H 0.452(3) 0.247(3) 0.0747(16) 0.029(6) Uiso 1 1 d . . .
H2AB H 0.437(4) 0.104(3) 0.0157(18) 0.037(7) Uiso 1 1 d . . .
N3A N 0.7190(2) 0.07570(16) 0.08681(10) 0.0148(3) Uani 1 1 d . . .
N6A N 0.9678(2) 0.44345(18) 0.29272(11) 0.0197(3) Uani 1 1 d . . .
H6AA H 0.917(4) 0.516(3) 0.3027(17) 0.037(7) Uiso 1 1 d . . .
H6AB H 1.066(3) 0.453(3) 0.3274(16) 0.024(6) Uiso 1 1 d . . .
N7A N 1.1311(2) 0.19836(17) 0.24647(11) 0.0187(3) Uani 1 1 d . . .
N9A N 0.9814(2) 0.00611(16) 0.13400(10) 0.0153(3) Uani 1 1 d . . .
C2A C 0.6561(3) 0.18734(19) 0.10996(12) 0.0154(4) Uani 1 1 d . . .
C4A C 0.8775(2) 0.09632(18) 0.13877(11) 0.0129(3) Uani 1 1 d . . .
C5A C 0.9708(2) 0.21383(19) 0.20845(11) 0.0136(3) Uani 1 1 d . . .
C6A C 0.8931(2) 0.32466(19) 0.22714(12) 0.0143(3) Uani 1 1 d . . .
C8A C 1.1309(3) 0.0738(2) 0.19996(13) 0.0188(4) Uani 1 1 d . . .
H8A H 1.2256 0.0341 0.2109 0.023 Uiso 1 1 calc R . .
C10A C 0.9446(3) -0.13538(19) 0.07352(12) 0.0165(4) Uani 1 1 d . . .
H10A H 1.0679 -0.1477 0.0649 0.020 Uiso 1 1 calc R . .
H10B H 0.8885 -0.1315 0.0146 0.020 Uiso 1 1 calc R . .
C11A C 0.8098(3) -0.2701(2) 0.10783(13) 0.0220(4) Uani 1 1 d . . .
H11C H 0.8489 -0.2620 0.1718 0.026 Uiso 1 1 calc R . .
H11D H 0.6780 -0.2710 0.1027 0.026 Uiso 1 1 calc R . .
C12A C 0.8110(4) -0.4155(2) 0.05581(14) 0.0303(5) Uani 1 1 d . . .
H12C H 0.7247 -0.4999 0.0812 0.036 Uiso 1 1 calc R . .
H12D H 0.9421 -0.4157 0.0627 0.036 Uiso 1 1 calc R . .
Cl1B Cl 0.66356(8) 1.20036(6) 0.74857(4) 0.03145(14) Uani 1 1 d . . .
N1B N 0.7713(2) 0.65395(17) 0.35353(11) 0.0170(3) Uani 1 1 d . . .
C2B C 0.8531(3) 0.7732(2) 0.42081(13) 0.0177(4) Uani 1 1 d . . .
N2B N 1.0423(2) 0.8529(2) 0.41738(13) 0.0270(4) Uani 1 1 d . . .
H2A H 1.093(4) 0.828(3) 0.3668(18) 0.037(7) Uiso 1 1 d . . .
H2B H 1.094(4) 0.946(3) 0.4473(17) 0.033(7) Uiso 1 1 d . . .
N3B N 0.7691(2) 0.82081(16) 0.48927(10) 0.0167(3) Uani 1 1 d . . .
C4B C 0.5838(3) 0.73267(19) 0.48541(12) 0.0145(3) Uani 1 1 d . . .
C5B C 0.4805(3) 0.60992(19) 0.42034(12) 0.0146(3) Uani 1 1 d . . .
C6B C 0.5837(2) 0.57056(19) 0.35188(12) 0.0146(3) Uani 1 1 d . . .
N6B N 0.5026(2) 0.45404(18) 0.28491(11) 0.0187(3) Uani 1 1 d . . .
H6A H 0.578(3) 0.424(3) 0.2488(17) 0.030(6) Uiso 1 1 d . . .
H6B H 0.387(4) 0.388(3) 0.2892(17) 0.035(7) Uiso 1 1 d . . .
N7B N 0.2901(2) 0.54956(17) 0.43704(10) 0.0172(3) Uani 1 1 d . . .
N9B N 0.4548(2) 0.74741(16) 0.54454(10) 0.0157(3) Uani 1 1 d . . .
C8B C 0.2819(3) 0.6343(2) 0.51163(13) 0.0184(4) Uani 1 1 d . . .
H8B H 0.1677 0.6189 0.5401 0.022 Uiso 1 1 calc R . .
C10B C 0.4938(3) 0.8560(2) 0.62767(12) 0.0175(4) Uani 1 1 d . . .
H10C H 0.6341 0.9055 0.6430 0.021 Uiso 1 1 calc R . .
H10D H 0.4392 0.8029 0.6766 0.021 Uiso 1 1 calc R . .
C11B C 0.4099(3) 0.9735(2) 0.62050(13) 0.0247(4) Uani 1 1 d . . .
H11A H 0.2736 0.9230 0.5964 0.030 Uiso 1 1 calc R . .
H11B H 0.4779 1.0353 0.5774 0.030 Uiso 1 1 calc R . .
C12B C 0.4227(3) 1.0750(2) 0.70841(14) 0.0232(4) Uani 1 1 d . . .
H12A H 0.3695 1.0129 0.7538 0.028 Uiso 1 1 calc R . .
H12B H 0.3429 1.1341 0.7008 0.028 Uiso 1 1 calc R . .

loop_
_atom_site_aniso_label
_atom_site_aniso_U_11
_atom_site_aniso_U_22
_atom_site_aniso_U_33
_atom_site_aniso_U_23
_atom_site_aniso_U_13
_atom_site_aniso_U_12
Cl1A 0.0345(3) 0.0204(2) 0.0231(2) -0.00693(19) -0.0004(2) 0.0095(2)
N1A 0.0152(7) 0.0141(7) 0.0150(7) -0.0044(6) -0.0042(6) 0.0056(6)
N2A 0.0245(9) 0.0232(9) 0.0262(9) -0.0121(7) -0.0138(7) 0.0154(8)
N3A 0.0146(7) 0.0142(7) 0.0137(7) -0.0023(6) -0.0020(6) 0.0055(6)
N6A 0.0173(8) 0.0179(8) 0.0208(8) -0.0081(7) -0.0076(7) 0.0085(7)
N7A 0.0162(7) 0.0177(7) 0.0201(8) -0.0029(6) -0.0041(6) 0.0070(6)
N9A 0.0163(7) 0.0127(7) 0.0147(7) -0.0048(6) -0.0033(6) 0.0062(6)
C2A 0.0168(8) 0.0145(8) 0.0133(8) -0.0009(7) -0.0015(7) 0.0057(7)
C4A 0.0145(8) 0.0116(7) 0.0117(8) 0.0000(6) 0.0017(6) 0.0044(7)
C5A 0.0123(8) 0.0131(8) 0.0118(8) -0.0022(7) -0.0025(6) 0.0028(6)
C6A 0.0139(8) 0.0137(8) 0.0123(8) -0.0007(7) 0.0004(7) 0.0029(7)
C8A 0.0187(9) 0.0182(9) 0.0176(9) -0.0032(7) -0.0051(7) 0.0080(7)
C10A 0.0183(9) 0.0142(8) 0.0147(8) -0.0049(7) -0.0013(7) 0.0067(7)
C11A 0.0295(10) 0.0168(9) 0.0178(9) 0.0012(7) 0.0012(8) 0.0074(8)
C12A 0.0461(13) 0.0159(9) 0.0262(11) 0.0004(8) -0.0043(10) 0.0106(9)
Cl1B 0.0316(3) 0.0221(2) 0.0356(3) -0.0085(2) 0.0003(2) 0.0099(2)
N1B 0.0158(7) 0.0136(7) 0.0181(8) -0.0046(6) -0.0020(6) 0.0049(6)
C2B 0.0165(8) 0.0134(8) 0.0209(9) -0.0022(7) -0.0009(7) 0.0054(7)
N2B 0.0178(8) 0.0199(8) 0.0322(10) -0.0119(8) 0.0045(8) 0.0007(7)
N3B 0.0165(7) 0.0131(7) 0.0174(8) -0.0029(6) -0.0017(6) 0.0047(6)
C4B 0.0186(8) 0.0126(8) 0.0133(8) 0.0002(7) -0.0022(7) 0.0082(7)
C5B 0.0149(8) 0.0121(8) 0.0154(8) -0.0007(7) -0.0029(7) 0.0051(7)
C6B 0.0165(8) 0.0119(8) 0.0144(8) -0.0013(7) -0.0038(7) 0.0060(7)
N6B 0.0155(8) 0.0163(7) 0.0195(8) -0.0073(6) -0.0013(7) 0.0050(6)
N7B 0.0167(7) 0.0158(7) 0.0176(8) -0.0009(6) -0.0012(6) 0.0061(6)
N9B 0.0170(7) 0.0138(7) 0.0140(7) -0.0027(6) -0.0010(6) 0.0052(6)
C8B 0.0161(8) 0.0180(9) 0.0183(9) 0.0009(7) -0.0010(7) 0.0043(7)
C10B 0.0229(9) 0.0163(8) 0.0117(8) -0.0029(7) -0.0014(7) 0.0077(7)
C11B 0.0351(11) 0.0232(10) 0.0183(9) -0.0028(8) -0.0036(8) 0.0171(9)
C12B 0.0266(10) 0.0210(9) 0.0230(10) -0.0007(8) 0.0050(8) 0.0116(8)

loop_
_atom_type_symbol
_atom_type_description
_atom_type_scat_dispersion_real
_atom_type_scat_dispersion_imag
_atom_type_scat_source
C C 0.0033 0.0016 'International Tables Vol C Tables 4.2.6.8 and 6.1.1.4'
H H 0.0000 0.0000 'International Tables Vol C Tables 4.2.6.8 and 6.1.1.4'
N N 0.0061 0.0033 'International Tables Vol C Tables 4.2.6.8 and 6.1.1.4'
Cl Cl 0.1484 0.1585 'International Tables Vol C Tables 4.2.6.8 and 6.1.1.4'

loop_
_geom_angle_atom_site_label_1
_geom_angle_atom_site_label_2
_geom_angle_atom_site_label_3
_geom_angle
_geom_angle_site_symmetry_1
_geom_angle_site_symmetry_3
_geom_angle_publ_flag
C2A N1A C6A 118.88(15) . . ?
C2A N3A C4A 111.21(15) . . ?
C5A N7A C8A 103.77(15) . . ?
C4A N9A C8A 105.87(14) . . ?
C4A N9A C10A 128.84(15) . . ?
C8A N9A C10A 125.28(16) . . ?
N1A C2A N2A 115.23(16) . . ?
N1A C2A N3A 127.76(16) . . ?
N2A C2A N3A 117.01(16) . . ?
N3A C4A N9A 127.33(15) . . ?
N3A C4A C5A 126.97(16) . . ?
N9A C4A C5A 105.70(15) . . ?
N7A C5A C4A 110.75(16) . . ?
N7A C5A C6A 132.02(16) . . ?
C4A C5A C6A 117.23(16) . . ?
N1A C6A N6A 118.55(17) . . ?
N1A C6A C5A 117.96(15) . . ?
N6A C6A C5A 123.49(17) . . ?
N7A C8A N9A 113.91(17) . . ?
N9A C10A C11A 113.10(16) . . ?
C10A C11A C12A 111.65(17) . . ?
Cl1A C12A C11A 112.42(15) . . ?
C2B N1B C6B 118.58(16) . . ?
N1B C2B N2B 115.14(17) . . ?
N1B C2B N3B 127.86(17) . . ?
N2B C2B N3B 117.00(17) . . ?
C2B N3B C4B 111.17(15) . . ?
N3B C4B C5B 127.39(17) . . ?
N3B C4B N9B 126.97(16) . . ?
C5B C4B N9B 105.62(16) . . ?
C4B C5B C6B 116.35(17) . . ?
C4B C5B N7B 110.98(16) . . ?
C6B C5B N7B 132.68(16) . . ?
N1B C6B C5B 118.61(16) . . ?
N1B C6B N6B 118.56(17) . . ?
C5B C6B N6B 122.83(17) . . ?
C5B N7B C8B 103.92(15) . . ?
C4B N9B C8B 105.87(15) . . ?
C4B N9B C10B 127.42(15) . . ?
C8B N9B C10B 126.66(16) . . ?
N7B C8B N9B 113.61(17) . . ?
N9B C10B C11B 112.31(15) . . ?
C10B C11B C12B 113.97(17) . . ?
Cl1B C12B C11B 113.22(15) . . ?

loop_
_geom_bond_atom_site_label_1
_geom_bond_atom_site_label_2
_geom_bond_distance
_geom_bond_site_symmetry_2
_geom_bond_publ_flag
Cl1A C12A 1.807(2) . ?
N1A C2A 1.366(2) . ?
N1A C6A 1.347(2) . ?
N2A C2A 1.348(2) . ?
N3A C2A 1.347(2) . ?
N3A C4A 1.342(2) . ?
N6A C6A 1.338(2) . ?
N7A C5A 1.388(2) . ?
N7A C8A 1.312(2) . ?
N9A C4A 1.374(2) . ?
N9A C8A 1.373(2) . ?
N9A C10A 1.467(2) . ?
C4A C5A 1.387(2) . ?
C5A C6A 1.408(2) . ?
C10A C11A 1.523(3) . ?
C11A C12A 1.522(3) . ?
Cl1B C12B 1.798(2) . ?
N1B C2B 1.361(2) . ?
N1B C6B 1.347(2) . ?
C2B N2B 1.359(3) . ?
C2B N3B 1.348(2) . ?
N3B C4B 1.340(2) . ?
C4B C5B 1.388(2) . ?
C4B N9B 1.380(2) . ?
C5B C6B 1.412(3) . ?
C5B N7B 1.388(2) . ?
C6B N6B 1.342(2) . ?
N7B C8B 1.317(2) . ?
N9B C8B 1.379(2) . ?
N9B C10B 1.466(2) . ?
C10B C11B 1.516(3) . ?
C11B C12B 1.517(3) . ?

loop_
_geom_hbond_atom_site_label_D
_geom_hbond_atom_site_label_H
_geom_hbond_atom_site_label_A
_geom_hbond_distance_DH
_geom_hbond_distance_HA
_geom_hbond_distance_DA
_geom_hbond_angle_DHA
_geom_hbond_site_symmetry_A
N2A H2AA Cl1A 0.84(3) 2.79(3) 3.602(2) 163(2) 2_655
N2A H2AB N3A 0.91(3) 2.10(3) 3.014(3) 175(2) 2_655
N6A H6AA N1B 0.92(3) 2.11(3) 3.006(2) 165(2) .
N6A H6AB N7B 0.86(2) 2.16(2) 2.979(3) 158(2) 1_655
N2B H2A Cl1B 0.91(3) 2.64(3) 3.523(2) 163(2) 2_776
N2B H2B N3B 0.89(3) 2.18(3) 3.063(3) 175(2) 2_776
N6B H6A N1A 0.90(3) 2.13(3) 3.009(3) 167(2) .
N6B H6B N7A 0.88(3) 2.13(3) 2.958(3) 157(2) 1_455

loop_
_geom_torsion_atom_site_label_1
_geom_torsion_atom_site_label_2
_geom_torsion_atom_site_label_3
_geom_torsion_atom_site_label_4
_geom_torsion
_geom_torsion_site_symmetry_1
_geom_torsion_site_symmetry_2
_geom_torsion_site_symmetry_3
_geom_torsion_site_symmetry_4
_geom_torsion_publ_flag
C4A N3A C2A N1A -0.6(3) . . . . ?
C4A N3A C2A N2A -179.74(17) . . . . ?
C6A N1A C2A N2A 179.97(18) . . . . ?
C6A N1A C2A N3A 0.8(3) . . . . ?
C2A N3A C4A N9A -179.42(17) . . . . ?
C2A N3A C4A C5A 0.4(3) . . . . ?
C8A N9A C4A N3A 179.45(18) . . . . ?
C8A N9A C4A C5A -0.4(2) . . . . ?
C10A N9A C4A N3A -1.6(3) . . . . ?
C10A N9A C4A C5A 178.57(17) . . . . ?
N3A C4A C5A N7A -179.47(17) . . . . ?
N3A C4A C5A C6A -0.4(3) . . . . ?
N9A C4A C5A N7A 0.4(2) . . . . ?
N9A C4A C5A C6A 179.45(16) . . . . ?
C8A N7A C5A C4A -0.2(2) . . . . ?
C8A N7A C5A C6A -179.1(2) . . . . ?
C2A N1A C6A N6A -179.82(17) . . . . ?
C2A N1A C6A C5A -0.7(3) . . . . ?
N7A C5A C6A N1A 179.37(19) . . . . ?
N7A C5A C6A N6A -1.6(3) . . . . ?
C4A C5A C6A N1A 0.5(3) . . . . ?
C4A C5A C6A N6A 179.58(17) . . . . ?
C5A N7A C8A N9A -0.1(2) . . . . ?
C4A N9A C8A N7A 0.3(2) . . . . ?
C10A N9A C8A N7A -178.70(17) . . . . ?
C4A N9A C10A C11A -86.4(2) . . . . ?
C8A N9A C10A C11A 92.3(2) . . . . ?
N9A C10A C11A C12A -166.68(16) . . . . ?
C10A C11A C12A Cl1A -60.4(2) . . . . ?
C6B N1B C2B N2B -179.30(18) . . . . ?
C6B N1B C2B N3B 0.6(3) . . . . ?
N1B C2B N3B C4B 0.6(3) . . . . ?
N2B C2B N3B C4B -179.55(17) . . . . ?
C2B N3B C4B C5B -2.0(3) . . . . ?
C2B N3B C4B N9B 179.62(17) . . . . ?
N3B C4B C5B C6B 2.2(3) . . . . ?
N3B C4B C5B N7B -177.83(17) . . . . ?
N9B C4B C5B C6B -179.19(15) . . . . ?
N9B C4B C5B N7B 0.8(2) . . . . ?
C2B N1B C6B C5B -0.5(3) . . . . ?
C2B N1B C6B N6B 179.19(17) . . . . ?
C4B C5B C6B N1B -0.7(3) . . . . ?
C4B C5B C6B N6B 179.64(17) . . . . ?
N7B C5B C6B N1B 179.24(18) . . . . ?
N7B C5B C6B N6B -0.4(3) . . . . ?
C4B C5B N7B C8B -0.9(2) . . . . ?
C6B C5B N7B C8B 179.2(2) . . . . ?
N3B C4B N9B C8B 178.20(18) . . . . ?
N3B C4B N9B C10B -4.5(3) . . . . ?
C5B C4B N9B C8B -0.47(19) . . . . ?
C5B C4B N9B C10B 176.87(16) . . . . ?
C5B N7B C8B N9B 0.6(2) . . . . ?
C4B N9B C8B N7B -0.1(2) . . . . ?
C10B N9B C8B N7B -177.43(16) . . . . ?
C4B N9B C10B C11B 109.0(2) . . . . ?
C8B N9B C10B C11B -74.2(2) . . . . ?
N9B C10B C11B C12B 171.92(17) . . . . ?
C10B C11B C12B Cl1B 70.0(2) . . . . ?
